data_4345548
loop_
_publ_author_name
'Bilyachenko, Alexey N.'
'Kulakova, Alena N.'
'Levitsky, Mikhail M.'
'Petrov, Artem A.'
'Korlyukov, Alexander A.'
'Shul'pina, Lidia S.'
'Khrustalev, Victor N.'
'Dorovatovskii, Pavel V.'
'Vologzhanina, Anna V.'
'Tsareva, Ulyana S.'
'Golub, Igor E.'
'Gulyaeva, Ekaterina S.'
'Shubina, Elena S.'
'Shul'pin, Georgiy B.'

_publ_section_title
;
 Unusual Tri-, Hexa-, and Nonanuclear Cu(II) Cage Methylsilsesquioxanes:
 Synthesis, Structures, and Catalytic Activity in Oxidations with
 Peroxides.
;
_journal_issue 7
_journal_name_full 'Inorganic chemistry'
_journal_page_first 4093
_journal_page_last 4103
_journal_paper_doi 10.1021/acs.inorgchem.7b00061
_journal_volume 56
_journal_year 2017
_chemical_formula_moiety 'C34 H48 Cu6 N4 O22 Si10, C35.32 H49.32 Cu6 N4 O22.66 Si10, 4(C2 H6 O S), 4(H2 O)'
_chemical_formula_sum 'C77.32 H129.32 Cu12 N8 O52.66 S4 Si20'
_chemical_formula_weight 3466.12
_space_group_crystal_system triclinic
_space_group_IT_number 2
_space_group_name_Hall '-P 1'
_space_group_name_H-M_alt 'P -1'
_symmetry_space_group_name_Hall '-P 1'
_symmetry_space_group_name_H-M 'P -1'
_atom_sites_solution_hydrogens mixed
_atom_sites_solution_primary direct
_audit_creation_date 2016-08-30
_audit_creation_method
;
Olex2 1.2
(compiled 2016.02.19 svn.r3266 for OlexSys, GUI svn.r5155)
;
_cell_angle_alpha 94.7850(10)
_cell_angle_beta 105.7280(10)
_cell_angle_gamma 102.666(2)
_cell_formula_units_Z 1
_cell_length_a 14.3152(4)
_cell_length_b 14.7500(4)
_cell_length_c 16.6756(4)
_cell_measurement_reflns_used 9964
_cell_measurement_temperature 120
_cell_measurement_theta_max 71.50
_cell_measurement_theta_min 2.79
_cell_volume 3268.25(15)
_computing_cell_refinement 'SAINT v8.34A (Bruker, 2013)'
_computing_data_reduction 'SAINT v8.34A (Bruker, 2013)'
_computing_molecular_graphics 'Olex2 (Dolomanov et al., 2009)'
_computing_publication_material 'Olex2 (Dolomanov et al., 2009)'
_computing_structure_refinement 'ShelXL (Sheldrick, 2015)'
_computing_structure_solution 'ShelXT (Sheldrick, 2015)'
_diffrn_ambient_temperature 120
_diffrn_measured_fraction_theta_full 0.977
_diffrn_measured_fraction_theta_max 0.961
_diffrn_measurement_device_type 'Bruker APEX-II CCD'
_diffrn_measurement_method '\f and \w scans'
_diffrn_radiation_monochromator graphite
_diffrn_radiation_type CuK\a
_diffrn_radiation_wavelength 1.54178
_diffrn_reflns_av_R_equivalents 0.0394
_diffrn_reflns_av_unetI/netI 0.0368
_diffrn_reflns_Laue_measured_fraction_full 0.977
_diffrn_reflns_Laue_measured_fraction_max 0.961
_diffrn_reflns_limit_h_max 17
_diffrn_reflns_limit_h_min -17
_diffrn_reflns_limit_k_max 18
_diffrn_reflns_limit_k_min -18
_diffrn_reflns_limit_l_max 20
_diffrn_reflns_limit_l_min -20
_diffrn_reflns_number 44107
_diffrn_reflns_point_group_measured_fraction_full 0.977
_diffrn_reflns_point_group_measured_fraction_max 0.961
_diffrn_reflns_theta_full 67.679
_diffrn_reflns_theta_max 71.925
_diffrn_reflns_theta_min 2.785
_diffrn_source 'sealed tube'
_diffrn_standards_number 0
_exptl_absorpt_coefficient_mu 5.182
_exptl_absorpt_correction_T_max 0.7535
_exptl_absorpt_correction_T_min 0.5393
_exptl_absorpt_correction_type multi-scan
_exptl_absorpt_process_details
;
SADABS-2014/5 (Bruker,2014/5) was used for absorption correction.
wR2(int) was 0.0862 before and 0.0474 after correction.
The Ratio of minimum to maximum transmission is 0.7157.
The \l/2 correction factor is 0.00150.
;
_exptl_crystal_colour green
_exptl_crystal_colour_primary green
_exptl_crystal_density_diffrn 1.761
_exptl_crystal_description block
_exptl_crystal_F_000 1763
_exptl_crystal_size_max 0.36
_exptl_crystal_size_mid 0.25
_exptl_crystal_size_min 0.22
_refine_diff_density_max 0.938
_refine_diff_density_min -1.241
_refine_diff_density_rms 0.109
_refine_ls_extinction_method none
_refine_ls_goodness_of_fit_ref 1.034
_refine_ls_hydrogen_treatment mixed
_refine_ls_matrix_type full
_refine_ls_number_parameters 808
_refine_ls_number_reflns 12361
_refine_ls_number_restraints 1
_refine_ls_restrained_S_all 1.034
_refine_ls_R_factor_all 0.0546
_refine_ls_R_factor_gt 0.0441
_refine_ls_shift/su_max 0.001
_refine_ls_shift/su_mean 0.000
_refine_ls_structure_factor_coef Fsqd
_refine_ls_weighting_details 'w=1/[\s^2^(Fo^2^)+(0.0681P)^2^+7.9510P] where P=(Fo^2^+2Fc^2^)/3'
_refine_ls_weighting_scheme calc
_refine_ls_wR_factor_gt 0.1182
_refine_ls_wR_factor_ref 0.1306
_reflns_Friedel_coverage 0.000
_reflns_number_gt 10354
_reflns_number_total 12361
_reflns_threshold_expression 'I > 2\s(I)'
_cod_data_source_file ic7b00061_si_002.cif
_cod_data_source_block paa116
_cod_depositor_comments 'Adding full bibliography for 4345548--4345550.cif.'
_cod_database_code 4345548
_shelxl_version_number 2014/6
_shelx_space_group_comment
;
The symmetry employed for this shelxl refinement is uniquely defined
by the following loop, which should always be used as a source of
symmetry information in preference to the above space-group names.
They are only intended as comments.
;
_olex2_refinement_description
;
1. Fixed Uiso
 At 1.2 times of:
  All C(H) groups
 At 1.5 times of:
  All C(H,H,H) groups, All O(H) groups
2. Restrained distances
 O2W-H2WB
 0.85 with sigma of 0.001
3. Others
 Fixed Sof: H1AC(0.67) O2AC(0.33) C1AC(0.33) C2AC(0.33) H2AD(0.33) H2AE(0.33)
 H2AF(0.33)
4.a Riding coordinates:
 O3(H3), O1AC(H1AC), O2W(H2WA,H2WB)
4.b Rotating group:
 O1W(H1WA,H1WB)
4.c Aromatic/amide H refined with riding coordinates:
 C6(H6), C7(H7), C8(H8), C13(H13), C14(H14), C15(H15), C16(H16), C17(H17),
 C6A(H6A), C7A(H7A), C8A(H8A), C12A(H12A), C13A(H13A), C14A(H14A), C15A(H15A),
 C16A(H16A)
4.d Idealised Me refined as rotating group:
 C1(H1A,H1B,H1C), C2(H2A,H2B,H2C), C3(H3A,H3B,H3C), C4(H4A,H4B,H4C), C5(H5A,
 H5B,H5C), C1A(H1AA,H1AB,H1AD), C2A(H2AA,H2AB,H2AC), C2AC(H2AD,H2AE,H2AF),
 C3A(H3AA,H3AB,H3AC), C4A(H4AA,H4AB,H4AC), C5A(H5AA,H5AB,H5AC), C1S(H1SA,H1SB,
 H1SC), C2S(H2SA,H2SB,H2SC), C3S(H3SA,H3SB,H3SC), C4S(H4SA,H4SB,H4SC)
;
_olex2_submission_special_instructions 'No special instructions were received'

loop_
_space_group_symop_operation_xyz
'x, y, z'
'-x, -y, -z'

loop_
_atom_site_label
_atom_site_type_symbol
_atom_site_fract_x
_atom_site_fract_y
_atom_site_fract_z
_atom_site_U_iso_or_equiv
_atom_site_adp_type
_atom_site_occupancy
_atom_site_site_symmetry_order
_atom_site_calc_flag
_atom_site_refinement_flags_posn
_atom_site_refinement_flags_occupancy
_atom_site_disorder_assembly
_atom_site_disorder_group
Cu1 Cu 0.48709(4) 0.04886(4) 0.58649(3) 0.02352(13) Uani 1 1 d . . . .
Cu2 Cu 0.63396(4) 0.02126(4) 0.74743(3) 0.02527(13) Uani 1 1 d . . . .
Cu3 Cu 0.62686(4) -0.09121(4) 0.57729(3) 0.02419(13) Uani 1 1 d . . . .
Si1 Si 0.40917(8) -0.14873(7) 0.64044(6) 0.0274(2) Uani 1 1 d . . . .
Si2 Si 0.28566(7) -0.10619(7) 0.47568(6) 0.0248(2) Uani 1 1 d . . . .
Si3 Si 0.32458(7) -0.21202(7) 0.32786(6) 0.0245(2) Uani 1 1 d . . . .
Si4 Si 0.49812(8) -0.26885(7) 0.42846(6) 0.0271(2) Uani 1 1 d . . . .
Si5 Si 0.53261(8) -0.28623(7) 0.60587(7) 0.0296(2) Uani 1 1 d . . . .
O00O O 0.40343(19) -0.12036(17) 0.31657(15) 0.0247(5) Uani 1 1 d . . . .
O1 O 0.4974(2) -0.05817(18) 0.64358(16) 0.0276(5) Uani 1 1 d . . . .
O2 O 0.38046(19) -0.01754(18) 0.48452(15) 0.0251(5) Uani 1 1 d . . . .
O3 O 0.7143(2) -0.00774(18) 0.67814(16) 0.0280(5) Uani 1 1 d . . . .
H3 H 0.7589 -0.0378 0.6930 0.07(2) Uiso 1 1 d R . . .
O4 O 0.6339(2) -0.20619(19) 0.62275(16) 0.0289(6) Uani 1 1 d . . . .
O5 O 0.53640(19) -0.15771(18) 0.46548(15) 0.0258(5) Uani 1 1 d . . . .
O6 O 0.3095(2) -0.1519(2) 0.56277(17) 0.0313(6) Uani 1 1 d . . . .
O7 O 0.2712(2) -0.18717(18) 0.39775(16) 0.0289(6) Uani 1 1 d . . . .
O8 O 0.3869(2) -0.28965(18) 0.36011(16) 0.0288(6) Uani 1 1 d . . . .
O9 O 0.4892(2) -0.3294(2) 0.50421(18) 0.0368(6) Uani 1 1 d . . . .
O10 O 0.4435(2) -0.2460(2) 0.6285(2) 0.0380(7) Uani 1 1 d . . . .
N1 N 0.5970(2) 0.0811(2) 0.8456(2) 0.0283(7) Uani 1 1 d . . . .
N2 N 0.6691(2) -0.0672(2) 0.8302(2) 0.0293(7) Uani 1 1 d . . . .
C1 C 0.3722(4) -0.1460(4) 0.7381(3) 0.0454(11) Uani 1 1 d . . . .
H1A H 0.4299 -0.1457 0.7860 0.068 Uiso 1 1 calc GR . . .
H1B H 0.3179 -0.2018 0.7333 0.068 Uiso 1 1 calc GR . . .
H1C H 0.3490 -0.0893 0.7470 0.068 Uiso 1 1 calc GR . . .
C2 C 0.1640(3) -0.0752(3) 0.4596(3) 0.0374(9) Uani 1 1 d . . . .
H2A H 0.1739 -0.0155 0.4952 0.056 Uiso 1 1 calc GR . . .
H2B H 0.1169 -0.1248 0.4748 0.056 Uiso 1 1 calc GR . . .
H2C H 0.1367 -0.0690 0.4003 0.056 Uiso 1 1 calc GR . . .
C3 C 0.2280(3) -0.2663(3) 0.2266(2) 0.0302(8) Uani 1 1 d . . . .
H3A H 0.1942 -0.2192 0.2031 0.045 Uiso 1 1 calc GR . . .
H3B H 0.1788 -0.3186 0.2362 0.045 Uiso 1 1 calc GR . . .
H3C H 0.2600 -0.2897 0.1870 0.045 Uiso 1 1 calc GR . . .
C4 C 0.5816(3) -0.3114(3) 0.3759(3) 0.0397(10) Uani 1 1 d . . . .
H4A H 0.5757 -0.2872 0.3223 0.059 Uiso 1 1 calc GR . . .
H4B H 0.5625 -0.3803 0.3653 0.059 Uiso 1 1 calc GR . . .
H4C H 0.6511 -0.2893 0.4122 0.059 Uiso 1 1 calc GR . . .
C5 C 0.5479(4) -0.3854(3) 0.6640(3) 0.0399(10) Uani 1 1 d . . . .
H5A H 0.5963 -0.4150 0.6475 0.060 Uiso 1 1 calc GR . . .
H5B H 0.4832 -0.4317 0.6508 0.060 Uiso 1 1 calc GR . . .
H5C H 0.5725 -0.3624 0.7247 0.060 Uiso 1 1 calc GR . . .
C6 C 0.5641(3) 0.1580(3) 0.8517(3) 0.0351(9) Uani 1 1 d . . . .
H6 H 0.5463 0.1871 0.8030 0.042 Uiso 1 1 calc R . . .
C7 C 0.5546(4) 0.1979(3) 0.9276(3) 0.0466(11) Uani 1 1 d . . . .
H7 H 0.5310 0.2532 0.9298 0.056 Uiso 1 1 calc R . . .
C8 C 0.5793(5) 0.1574(4) 0.9981(3) 0.0519(13) Uani 1 1 d . . . .
H8 H 0.5738 0.1844 1.0498 0.062 Uiso 1 1 calc R . . .
C9 C 0.6131(4) 0.0749(3) 0.9937(3) 0.0395(10) Uani 1 1 d . . . .
C10 C 0.6219(3) 0.0399(3) 0.9157(2) 0.0287(8) Uani 1 1 d . . . .
C11 C 0.6601(3) -0.0405(3) 0.9071(2) 0.0276(8) Uani 1 1 d . . . .
C12 C 0.6871(3) -0.0868(3) 0.9768(3) 0.0338(9) Uani 1 1 d . . . .
C13 C 0.7228(4) -0.1671(3) 0.9638(3) 0.0401(10) Uani 1 1 d . . . .
H13 H 0.7420 -0.2015 1.0085 0.048 Uiso 1 1 calc R . . .
C14 C 0.7293(4) -0.1944(3) 0.8852(3) 0.0454(11) Uani 1 1 d . . . .
H14 H 0.7523 -0.2487 0.8751 0.054 Uiso 1 1 calc R . . .
C15 C 0.7023(3) -0.1428(3) 0.8196(3) 0.0379(9) Uani 1 1 d . . . .
H15 H 0.7081 -0.1627 0.7659 0.045 Uiso 1 1 calc R . . .
C16 C 0.6438(4) 0.0263(4) 1.0639(3) 0.0491(12) Uani 1 1 d . . . .
H16 H 0.6401 0.0495 1.1175 0.059 Uiso 1 1 calc R . . .
C17 C 0.6778(4) -0.0513(3) 1.0554(3) 0.0413(10) Uani 1 1 d . . . .
H17 H 0.6957 -0.0827 1.1026 0.050 Uiso 1 1 calc R . . .
Cu1A Cu 1.01918(4) 0.51335(4) 0.76451(3) 0.02975(14) Uani 1 1 d . . . .
Cu2A Cu 0.92627(4) 0.45895(3) 0.90348(3) 0.02115(12) Uani 1 1 d . . . .
Cu3A Cu 0.83624(4) 0.43622(4) 1.04402(3) 0.02385(12) Uani 1 1 d . . . .
Si1A Si 0.87567(7) 0.62790(7) 0.81755(6) 0.0234(2) Uani 1 1 d . . . .
Si2A Si 0.72004(7) 0.52434(7) 0.88515(6) 0.0237(2) Uani 1 1 d . . . .
Si3A Si 0.70973(8) 0.57299(8) 1.05378(6) 0.0284(2) Uani 1 1 d . . . .
Si4A Si 0.93439(8) 0.67287(7) 1.12987(6) 0.0250(2) Uani 1 1 d . . . .
Si5A Si 1.03043(7) 0.70688(7) 0.99004(6) 0.0230(2) Uani 1 1 d . . . .
O1A O 0.91230(19) 0.53164(18) 0.81064(15) 0.0250(5) Uani 1 1 d . . . .
O1AC O 0.8776(2) 0.3874(2) 1.15053(17) 0.0312(6) Uani 1 1 d . . . .
H1AC H 0.9176 0.3586 1.1368 0.047 Uiso 0.67 1 d R P A .
O2A O 0.81198(19) 0.48261(18) 0.93553(16) 0.0257(5) Uani 1 1 d . . . .
O2AC O 0.8733(7) 0.3064(7) 1.2524(6) 0.039(2) Uiso 0.33 1 d . P A 1
O3A O 0.7234(2) 0.4703(2) 1.06858(17) 0.0304(6) Uani 1 1 d . . . .
O4A O 1.06034(19) 0.60701(17) 0.99834(15) 0.0237(5) Uani 1 1 d . . . .
O5A O 0.96643(19) 0.57494(17) 1.13284(15) 0.0244(5) Uani 1 1 d . . . .
O6A O 0.76368(19) 0.59971(18) 0.82980(16) 0.0273(5) Uani 1 1 d . . . .
O7A O 0.6799(2) 0.5796(2) 0.95221(17) 0.0313(6) Uani 1 1 d . . . .
O8A O 0.8131(2) 0.6545(2) 1.09892(19) 0.0353(6) Uani 1 1 d . . . .
O9A O 0.9805(2) 0.72982(18) 1.06389(17) 0.0319(6) Uani 1 1 d . . . .
O10A O 0.94974(19) 0.70300(18) 0.89899(16) 0.0273(5) Uani 1 1 d . . . .
N1A N 1.1146(3) 0.4811(3) 0.7033(2) 0.0441(10) Uani 1 1 d . . . .
N2A N 0.9183(3) 0.4514(2) 0.6515(2) 0.0346(8) Uani 1 1 d . . . .
C1A C 0.8681(3) 0.6828(3) 0.7216(3) 0.0326(8) Uani 1 1 d . . . .
H1AA H 0.9330 0.6935 0.7102 0.049 Uiso 1 1 calc GR . . .
H1AB H 0.8510 0.7430 0.7297 0.049 Uiso 1 1 calc GR . . .
H1AD H 0.8163 0.6412 0.6738 0.049 Uiso 1 1 calc GR . . .
C1AC C 0.8365(8) 0.3241(8) 1.1833(7) 0.024(2) Uiso 0.33 1 d . P A 1
C01T C 1.0678(4) 0.4362(3) 0.6239(3) 0.0431(11) Uani 1 1 d . . . .
C2A C 0.6133(3) 0.4345(3) 0.8147(3) 0.0338(9) Uani 1 1 d . . . .
H2AA H 0.6337 0.4064 0.7689 0.051 Uiso 1 1 calc GR . . .
H2AB H 0.5585 0.4634 0.7910 0.051 Uiso 1 1 calc GR . . .
H2AC H 0.5906 0.3856 0.8464 0.051 Uiso 1 1 calc GR . . .
C2AC C 0.7431(15) 0.2658(15) 1.1318(13) 0.069(5) Uiso 0.33 1 d . P A 1
H2AD H 0.6894 0.2964 1.1342 0.103 Uiso 0.33 1 calc GR P A 1
H2AE H 0.7304 0.2053 1.1523 0.103 Uiso 0.33 1 calc GR P A 1
H2AF H 0.7449 0.2555 1.0735 0.103 Uiso 0.33 1 calc GR P A 1
C3A C 0.6118(3) 0.6054(3) 1.0950(3) 0.0404(10) Uani 1 1 d . . . .
H3AA H 0.5476 0.5591 1.0684 0.061 Uiso 1 1 calc GR . . .
H3AB H 0.6054 0.6678 1.0821 0.061 Uiso 1 1 calc GR . . .
H3AC H 0.6305 0.6064 1.1561 0.061 Uiso 1 1 calc GR . . .
C4A C 0.9766(3) 0.7473(3) 1.2340(3) 0.0357(9) Uani 1 1 d . . . .
H4AA H 0.9504 0.7123 1.2740 0.054 Uiso 1 1 calc GR . . .
H4AB H 0.9518 0.8041 1.2291 0.054 Uiso 1 1 calc GR . . .
H4AC H 1.0501 0.7651 1.2543 0.054 Uiso 1 1 calc GR . . .
C5A C 1.1400(3) 0.8060(3) 1.0019(3) 0.0403(10) Uani 1 1 d . . . .
H5AA H 1.1937 0.8048 1.0525 0.060 Uiso 1 1 calc GR . . .
H5AB H 1.1206 0.8655 1.0072 0.060 Uiso 1 1 calc GR . . .
H5AC H 1.1638 0.8004 0.9523 0.060 Uiso 1 1 calc GR . . .
C6A C 1.2130(4) 0.4964(5) 0.7321(3) 0.0621(16) Uani 1 1 d . . . .
H6A H 1.2463 0.5268 0.7884 0.074 Uiso 1 1 calc R . . .
C7A C 1.2704(5) 0.4694(6) 0.6824(4) 0.082(2) Uani 1 1 d . . . .
H7A H 1.3412 0.4824 0.7047 0.098 Uiso 1 1 calc R . . .
C8A C 1.2228(6) 0.4240(6) 0.6015(4) 0.082(2) Uani 1 1 d . . . .
H8A H 1.2606 0.4050 0.5673 0.098 Uiso 1 1 calc R . . .
C9A C 1.1191(5) 0.4061(4) 0.5696(3) 0.0623(17) Uani 1 1 d . . . .
C10A C 0.9630(4) 0.4218(3) 0.5954(3) 0.0400(11) Uani 1 1 d . . . .
C11A C 0.9077(5) 0.3789(3) 0.5119(3) 0.0519(14) Uani 1 1 d . . . .
C12A C 0.8046(5) 0.3709(3) 0.4875(3) 0.0599(16) Uani 1 1 d . . . .
H12A H 0.7652 0.3443 0.4315 0.072 Uiso 1 1 calc R . . .
C13A C 0.7606(4) 0.4008(4) 0.5432(3) 0.0557(14) Uani 1 1 d . . . .
H13A H 0.6904 0.3954 0.5267 0.067 Uiso 1 1 calc R . . .
C14A C 0.8202(4) 0.4400(3) 0.6261(3) 0.0395(10) Uani 1 1 d . . . .
H14A H 0.7884 0.4590 0.6653 0.047 Uiso 1 1 calc R . . .
C15A C 0.9632(7) 0.3479(4) 0.4589(3) 0.069(2) Uani 1 1 d . . . .
H15A H 0.9281 0.3186 0.4026 0.082 Uiso 1 1 calc R . . .
C16A C 1.0620(7) 0.3593(4) 0.4868(4) 0.073(2) Uani 1 1 d . . . .
H16A H 1.0952 0.3357 0.4507 0.087 Uiso 1 1 calc R . . .
S1S S 0.99107(10) -0.01959(9) 0.75452(10) 0.0564(3) Uani 1 1 d . . . .
O1S O 0.8871(3) -0.0798(3) 0.7274(3) 0.0560(9) Uani 1 1 d . . . .
C1S C 1.0182(7) 0.0270(6) 0.8619(5) 0.088(2) Uani 1 1 d . . . .
H1SA H 0.9754 0.0694 0.8671 0.132 Uiso 1 1 calc GR . . .
H1SB H 1.0888 0.0619 0.8838 0.132 Uiso 1 1 calc GR . . .
H1SC H 1.0053 -0.0245 0.8941 0.132 Uiso 1 1 calc GR . . .
C2S C 1.0708(4) -0.0986(4) 0.7706(6) 0.092(3) Uani 1 1 d . . . .
H2SA H 1.0528 -0.1405 0.8096 0.139 Uiso 1 1 calc GR . . .
H2SB H 1.1408 -0.0625 0.7944 0.139 Uiso 1 1 calc GR . . .
H2SC H 1.0625 -0.1360 0.7166 0.139 Uiso 1 1 calc GR . . .
S2S S 0.23420(10) 0.15826(9) 0.70477(8) 0.0475(3) Uani 1 1 d . . . .
O2S O 0.2048(3) 0.1090(3) 0.7719(2) 0.0560(9) Uani 1 1 d . . . .
C3S C 0.3024(4) 0.0880(4) 0.6625(4) 0.0543(13) Uani 1 1 d . . . .
H3SA H 0.3668 0.0925 0.7045 0.081 Uiso 1 1 calc GR . . .
H3SB H 0.3144 0.1108 0.6117 0.081 Uiso 1 1 calc GR . . .
H3SC H 0.2633 0.0223 0.6481 0.081 Uiso 1 1 calc GR . . .
C4S C 0.1259(4) 0.1310(5) 0.6140(3) 0.0629(16) Uani 1 1 d . . . .
H4SA H 0.0925 0.0640 0.6057 0.094 Uiso 1 1 calc GR . . .
H4SB H 0.1464 0.1460 0.5642 0.094 Uiso 1 1 calc GR . . .
H4SC H 0.0794 0.1682 0.6225 0.094 Uiso 1 1 calc GR . . .
O1W O 0.7930(3) -0.1939(3) 0.5564(2) 0.0546(9) Uani 1 1 d . . . .
H1WA H 0.8337 -0.1436 0.5857 0.13(4) Uiso 1 1 d GR . . .
H1WB H 0.7486 -0.2129 0.5803 0.15(4) Uiso 1 1 d GR . . .
O2W O 0.5582(4) 0.3474(3) 1.0988(3) 0.0810(14) Uani 1 1 d D . . .
H2WA H 0.5221 0.3832 1.1083 0.21(7) Uiso 1 1 d R . . .
H2WB H 0.6077 0.3843 1.0898 0.08(2) Uiso 1 1 d DR . . .

loop_
_atom_site_aniso_label
_atom_site_aniso_U_11
_atom_site_aniso_U_22
_atom_site_aniso_U_33
_atom_site_aniso_U_23
_atom_site_aniso_U_13
_atom_site_aniso_U_12
Cu1 0.0276(3) 0.0227(3) 0.0207(3) 0.0040(2) 0.0050(2) 0.0097(2)
Cu2 0.0315(3) 0.0253(3) 0.0203(3) 0.0045(2) 0.0059(2) 0.0118(2)
Cu3 0.0283(3) 0.0242(3) 0.0211(3) 0.0043(2) 0.0057(2) 0.0105(2)
Si1 0.0312(5) 0.0295(5) 0.0234(5) 0.0068(4) 0.0088(4) 0.0095(4)
Si2 0.0258(5) 0.0265(5) 0.0230(5) 0.0033(4) 0.0070(4) 0.0091(4)
Si3 0.0277(5) 0.0239(5) 0.0220(5) 0.0026(4) 0.0059(4) 0.0086(4)
Si4 0.0320(5) 0.0230(5) 0.0262(5) 0.0036(4) 0.0055(4) 0.0109(4)
Si5 0.0351(5) 0.0257(5) 0.0285(5) 0.0086(4) 0.0065(4) 0.0105(4)
O00O 0.0294(13) 0.0244(12) 0.0208(12) 0.0044(10) 0.0052(10) 0.0100(10)
O1 0.0309(13) 0.0269(13) 0.0246(13) 0.0061(10) 0.0041(10) 0.0108(11)
O2 0.0284(13) 0.0253(12) 0.0216(12) 0.0042(10) 0.0045(10) 0.0102(11)
O3 0.0311(13) 0.0290(13) 0.0238(13) 0.0027(10) 0.0053(10) 0.0114(11)
O4 0.0333(14) 0.0286(13) 0.0258(13) 0.0075(10) 0.0058(11) 0.0123(11)
O5 0.0324(13) 0.0242(12) 0.0201(12) 0.0031(10) 0.0040(10) 0.0105(11)
O6 0.0305(14) 0.0346(14) 0.0269(14) 0.0080(11) 0.0084(11) 0.0035(12)
O7 0.0318(14) 0.0257(13) 0.0282(14) 0.0019(10) 0.0097(11) 0.0053(11)
O8 0.0328(14) 0.0241(12) 0.0284(13) 0.0025(10) 0.0051(11) 0.0106(11)
O9 0.0479(17) 0.0272(13) 0.0294(15) 0.0055(11) 0.0039(12) 0.0064(13)
O10 0.0399(16) 0.0294(14) 0.0480(18) 0.0107(13) 0.0156(13) 0.0106(13)
N1 0.0306(16) 0.0299(16) 0.0261(16) 0.0056(13) 0.0094(13) 0.0094(14)
N2 0.0352(17) 0.0290(16) 0.0249(16) 0.0051(13) 0.0071(13) 0.0124(14)
C1 0.051(3) 0.062(3) 0.027(2) 0.009(2) 0.0152(19) 0.018(2)
C2 0.031(2) 0.044(2) 0.039(2) 0.0038(18) 0.0094(17) 0.0148(18)
C3 0.0316(19) 0.0311(19) 0.0257(19) 0.0031(15) 0.0037(15) 0.0098(16)
C4 0.035(2) 0.038(2) 0.045(2) -0.0033(19) 0.0087(18) 0.0150(18)
C5 0.044(2) 0.034(2) 0.040(2) 0.0147(18) 0.0058(19) 0.0126(19)
C6 0.043(2) 0.035(2) 0.035(2) 0.0084(17) 0.0179(18) 0.0182(19)
C7 0.065(3) 0.043(2) 0.050(3) 0.012(2) 0.035(2) 0.027(2)
C8 0.081(4) 0.051(3) 0.043(3) 0.011(2) 0.038(3) 0.029(3)
C9 0.052(3) 0.040(2) 0.034(2) 0.0077(18) 0.0223(19) 0.014(2)
C10 0.0318(19) 0.0287(18) 0.0282(19) 0.0060(15) 0.0123(15) 0.0078(16)
C11 0.0301(19) 0.0282(18) 0.0233(18) 0.0036(14) 0.0065(14) 0.0071(16)
C12 0.039(2) 0.032(2) 0.029(2) 0.0095(16) 0.0063(16) 0.0093(17)
C13 0.051(3) 0.039(2) 0.031(2) 0.0123(18) 0.0066(18) 0.017(2)
C14 0.069(3) 0.039(2) 0.040(2) 0.0153(19) 0.019(2) 0.030(2)
C15 0.052(3) 0.036(2) 0.031(2) 0.0050(17) 0.0132(18) 0.022(2)
C16 0.079(4) 0.052(3) 0.025(2) 0.0087(19) 0.023(2) 0.021(3)
C17 0.057(3) 0.046(2) 0.023(2) 0.0115(17) 0.0115(18) 0.016(2)
Cu1A 0.0383(3) 0.0377(3) 0.0229(3) 0.0091(2) 0.0149(2) 0.0204(3)
Cu2A 0.0244(3) 0.0225(2) 0.0197(3) 0.00432(19) 0.0082(2) 0.0098(2)
Cu3A 0.0253(3) 0.0276(3) 0.0230(3) 0.0066(2) 0.0099(2) 0.0110(2)
Si1A 0.0266(5) 0.0241(5) 0.0219(5) 0.0057(4) 0.0073(4) 0.0102(4)
Si2A 0.0243(5) 0.0261(5) 0.0235(5) 0.0049(4) 0.0079(4) 0.0110(4)
Si3A 0.0287(5) 0.0354(5) 0.0264(5) 0.0046(4) 0.0107(4) 0.0156(4)
Si4A 0.0311(5) 0.0244(5) 0.0231(5) 0.0017(4) 0.0103(4) 0.0123(4)
Si5A 0.0268(5) 0.0211(4) 0.0224(5) 0.0044(3) 0.0076(4) 0.0079(4)
O1A 0.0311(13) 0.0263(12) 0.0214(12) 0.0051(10) 0.0098(10) 0.0123(11)
O1AC 0.0295(13) 0.0406(15) 0.0289(14) 0.0109(11) 0.0126(11) 0.0127(12)
O2A 0.0269(12) 0.0298(13) 0.0256(13) 0.0076(10) 0.0105(10) 0.0134(11)
O3A 0.0289(13) 0.0366(15) 0.0306(14) 0.0066(11) 0.0131(11) 0.0126(12)
O4A 0.0287(12) 0.0246(12) 0.0222(12) 0.0046(9) 0.0106(10) 0.0113(10)
O5A 0.0299(13) 0.0244(12) 0.0226(12) 0.0041(10) 0.0101(10) 0.0115(10)
O6A 0.0262(13) 0.0290(13) 0.0297(13) 0.0096(10) 0.0071(10) 0.0125(11)
O7A 0.0364(14) 0.0376(15) 0.0287(14) 0.0089(11) 0.0134(11) 0.0211(12)
O8A 0.0327(14) 0.0327(15) 0.0411(16) -0.0015(12) 0.0089(12) 0.0145(12)
O9A 0.0480(16) 0.0253(13) 0.0315(14) 0.0065(11) 0.0186(12) 0.0186(12)
O10A 0.0293(13) 0.0241(12) 0.0260(13) 0.0028(10) 0.0027(10) 0.0086(11)
N1A 0.056(2) 0.068(3) 0.0307(19) 0.0210(18) 0.0252(17) 0.041(2)
N2A 0.054(2) 0.0287(16) 0.0249(16) 0.0069(13) 0.0146(15) 0.0135(16)
C1A 0.041(2) 0.0305(19) 0.031(2) 0.0095(16) 0.0111(17) 0.0146(17)
C01T 0.075(3) 0.046(2) 0.033(2) 0.0211(19) 0.030(2) 0.041(2)
C2A 0.0300(19) 0.036(2) 0.036(2) 0.0048(17) 0.0092(16) 0.0104(17)
C3A 0.039(2) 0.053(3) 0.037(2) 0.0037(19) 0.0144(18) 0.023(2)
C4A 0.044(2) 0.035(2) 0.032(2) -0.0022(16) 0.0139(17) 0.0150(18)
C5A 0.040(2) 0.036(2) 0.037(2) 0.0101(18) 0.0018(18) 0.0008(19)
C6A 0.062(3) 0.108(5) 0.044(3) 0.031(3) 0.027(2) 0.056(4)
C7A 0.079(4) 0.158(7) 0.056(4) 0.055(4) 0.043(3) 0.085(5)
C8A 0.109(5) 0.144(7) 0.052(3) 0.053(4) 0.053(4) 0.103(5)
C9A 0.112(5) 0.073(4) 0.043(3) 0.035(3) 0.047(3) 0.069(4)
C10A 0.079(3) 0.0254(19) 0.027(2) 0.0124(16) 0.025(2) 0.021(2)
C11A 0.098(4) 0.027(2) 0.031(2) 0.0078(18) 0.025(3) 0.009(3)
C12A 0.098(5) 0.033(2) 0.029(2) 0.0014(19) 0.013(3) -0.013(3)
C13A 0.062(3) 0.049(3) 0.039(3) 0.011(2) 0.008(2) -0.015(3)
C14A 0.052(3) 0.034(2) 0.029(2) 0.0086(17) 0.0117(18) 0.002(2)
C15A 0.149(7) 0.037(3) 0.035(3) 0.007(2) 0.041(4) 0.038(4)
C16A 0.150(7) 0.067(4) 0.043(3) 0.025(3) 0.058(4) 0.071(4)
S1S 0.0460(7) 0.0395(6) 0.0768(9) 0.0136(6) 0.0052(6) 0.0113(5)
O1S 0.0394(18) 0.050(2) 0.074(3) 0.0123(18) 0.0044(17) 0.0170(16)
C1S 0.105(6) 0.078(5) 0.075(5) 0.011(4) 0.016(4) 0.023(4)
C2S 0.041(3) 0.047(3) 0.172(8) 0.010(4) 0.001(4) 0.017(3)
S2S 0.0554(7) 0.0512(7) 0.0442(6) 0.0117(5) 0.0220(5) 0.0197(6)
O2S 0.058(2) 0.070(2) 0.0429(19) 0.0188(17) 0.0167(16) 0.0158(19)
C3S 0.047(3) 0.055(3) 0.064(3) 0.003(3) 0.018(2) 0.018(2)
C4S 0.065(3) 0.100(5) 0.040(3) 0.016(3) 0.021(2) 0.045(3)
O1W 0.051(2) 0.078(3) 0.0428(19) 0.0168(19) 0.0197(16) 0.023(2)
O2W 0.087(3) 0.059(3) 0.100(4) 0.008(2) 0.045(3) 0.005(3)

loop_
_atom_type_symbol
_atom_type_description
_atom_type_scat_dispersion_real
_atom_type_scat_dispersion_imag
_atom_type_scat_source
C C 0.0181 0.0091 'International Tables Vol C Tables 4.2.6.8 and 6.1.1.4'
H H 0.0000 0.0000 'International Tables Vol C Tables 4.2.6.8 and 6.1.1.4'
Cu Cu -1.9646 0.5888 'International Tables Vol C Tables 4.2.6.8 and 6.1.1.4'
N N 0.0311 0.0180 'International Tables Vol C Tables 4.2.6.8 and 6.1.1.4'
O O 0.0492 0.0322 'International Tables Vol C Tables 4.2.6.8 and 6.1.1.4'
S S 0.3331 0.5567 'International Tables Vol C Tables 4.2.6.8 and 6.1.1.4'
Si Si 0.2541 0.3302 'International Tables Vol C Tables 4.2.6.8 and 6.1.1.4'

loop_
_geom_angle_atom_site_label_1
_geom_angle_atom_site_label_2
_geom_angle_atom_site_label_3
_geom_angle
_geom_angle_site_symmetry_1
_geom_angle_site_symmetry_3
Cu3 Cu1 Cu2 170.77(3) 2_656 .
O00O Cu1 Cu2 39.01(7) 2_656 .
O00O Cu1 Cu3 135.35(8) 2_656 2_656
O00O Cu1 O2 176.32(11) 2_656 .
O1 Cu1 Cu2 47.16(8) . .
O1 Cu1 Cu3 138.69(8) . 2_656
O1 Cu1 O00O 85.81(11) . 2_656
O1 Cu1 O2 97.30(11) . .
O1 Cu1 O5 173.08(11) . 2_656
O2 Cu1 Cu2 143.78(8) . .
O2 Cu1 Cu3 41.44(7) . 2_656
O5 Cu1 Cu2 134.08(8) 2_656 .
O5 Cu1 Cu3 41.40(7) 2_656 2_656
O5 Cu1 O00O 95.07(11) 2_656 2_656
O5 Cu1 O2 82.08(11) 2_656 .
O00O Cu2 Cu1 38.67(7) 2_656 .
O00O Cu2 O1 77.37(10) 2_656 .
O00O Cu2 N1 89.11(12) 2_656 .
O00O Cu2 N2 170.00(12) 2_656 .
O1 Cu2 Cu1 39.01(7) . .
O3 Cu2 Cu1 86.76(8) . .
O3 Cu2 O00O 92.41(11) . 2_656
O3 Cu2 O1 88.43(10) . .
O3 Cu2 N1 159.70(13) . .
O3 Cu2 N2 96.39(12) . .
N1 Cu2 Cu1 106.60(9) . .
N1 Cu2 O1 111.62(12) . .
N2 Cu2 Cu1 146.47(10) . .
N2 Cu2 O1 107.54(12) . .
N2 Cu2 N1 81.00(13) . .
O2 Cu3 Cu1 40.81(7) 2_656 2_656
O2 Cu3 O5 80.25(10) 2_656 .
O3 Cu3 Cu1 130.47(8) . 2_656
O3 Cu3 O2 90.34(11) . 2_656
O3 Cu3 O5 170.58(11) . .
O4 Cu3 Cu1 133.39(8) . 2_656
O4 Cu3 O2 171.99(11) . 2_656
O4 Cu3 O3 96.04(11) . .
O4 Cu3 O5 93.37(11) . .
O5 Cu3 Cu1 40.16(7) . 2_656
O1 Si1 O6 109.81(14) . .
O1 Si1 O10 111.58(15) . .
O1 Si1 C1 112.1(2) . .
O6 Si1 C1 107.25(19) . .
O10 Si1 O6 109.30(16) . .
O10 Si1 C1 106.6(2) . .
O2 Si2 O6 107.46(14) . .
O2 Si2 C2 114.49(18) . .
O6 Si2 C2 108.14(18) . .
O7 Si2 O2 111.63(14) . .
O7 Si2 O6 107.97(15) . .
O7 Si2 C2 106.94(17) . .
O00O Si3 O8 108.01(14) . .
O00O Si3 C3 111.37(16) . .
O7 Si3 O00O 111.79(14) . .
O7 Si3 O8 107.89(15) . .
O7 Si3 C3 109.77(17) . .
O8 Si3 C3 107.86(16) . .
O5 Si4 O8 109.01(14) . .
O5 Si4 O9 109.89(15) . .
O5 Si4 C4 113.42(18) . .
O8 Si4 C4 108.21(18) . .
O9 Si4 O8 108.22(16) . .
O9 Si4 C4 107.9(2) . .
O4 Si5 O9 109.26(16) . .
O4 Si5 O10 112.62(15) . .
O4 Si5 C5 113.81(18) . .
O9 Si5 C5 107.33(19) . .
O10 Si5 O9 105.88(17) . .
O10 Si5 C5 107.52(19) . .
Cu1 O00O Cu2 102.32(12) 2_656 2_656
Si3 O00O Cu1 120.10(14) . 2_656
Si3 O00O Cu2 124.73(15) . 2_656
Cu1 O1 Cu2 93.83(11) . .
Si1 O1 Cu1 128.00(15) . .
Si1 O1 Cu2 131.90(15) . .
Cu1 O2 Cu3 97.75(11) . 2_656
Si2 O2 Cu1 128.55(15) . .
Si2 O2 Cu3 124.52(14) . 2_656
Cu2 O3 Cu3 108.43(13) . .
Cu2 O3 H3 123.3 . .
Cu3 O3 H3 99.8 . .
Si5 O4 Cu3 118.56(15) . .
Cu1 O5 Cu3 98.44(11) 2_656 .
Si4 O5 Cu1 131.09(15) . 2_656
Si4 O5 Cu3 130.43(15) . .
Si1 O6 Si2 136.17(18) . .
Si3 O7 Si2 140.42(18) . .
Si4 O8 Si3 126.92(17) . .
Si4 O9 Si5 124.89(18) . .
Si1 O10 Si5 141.3(2) . .
C6 N1 Cu2 128.9(3) . .
C6 N1 C10 118.3(3) . .
C10 N1 Cu2 112.4(2) . .
C11 N2 Cu2 113.1(3) . .
C15 N2 Cu2 128.6(3) . .
C15 N2 C11 118.2(3) . .
Si1 C1 H1A 109.5 . .
Si1 C1 H1B 109.5 . .
Si1 C1 H1C 109.5 . .
H1A C1 H1B 109.5 . .
H1A C1 H1C 109.5 . .
H1B C1 H1C 109.5 . .
Si2 C2 H2A 109.5 . .
Si2 C2 H2B 109.5 . .
Si2 C2 H2C 109.5 . .
H2A C2 H2B 109.5 . .
H2A C2 H2C 109.5 . .
H2B C2 H2C 109.5 . .
Si3 C3 H3A 109.5 . .
Si3 C3 H3B 109.5 . .
Si3 C3 H3C 109.5 . .
H3A C3 H3B 109.5 . .
H3A C3 H3C 109.5 . .
H3B C3 H3C 109.5 . .
Si4 C4 H4A 109.5 . .
Si4 C4 H4B 109.5 . .
Si4 C4 H4C 109.5 . .
H4A C4 H4B 109.5 . .
H4A C4 H4C 109.5 . .
H4B C4 H4C 109.5 . .
Si5 C5 H5A 109.5 . .
Si5 C5 H5B 109.5 . .
Si5 C5 H5C 109.5 . .
H5A C5 H5B 109.5 . .
H5A C5 H5C 109.5 . .
H5B C5 H5C 109.5 . .
N1 C6 H6 118.9 . .
N1 C6 C7 122.3(4) . .
C7 C6 H6 118.9 . .
C6 C7 H7 120.1 . .
C8 C7 C6 119.9(4) . .
C8 C7 H7 120.1 . .
C7 C8 H8 120.3 . .
C7 C8 C9 119.4(4) . .
C9 C8 H8 120.3 . .
C8 C9 C16 125.0(4) . .
C10 C9 C8 117.3(4) . .
C10 C9 C16 117.7(4) . .
N1 C10 C9 122.8(4) . .
N1 C10 C11 116.4(3) . .
C9 C10 C11 120.7(4) . .
N2 C11 C10 116.6(3) . .
N2 C11 C12 123.7(4) . .
C12 C11 C10 119.6(4) . .
C11 C12 C13 116.8(4) . .
C11 C12 C17 119.4(4) . .
C13 C12 C17 123.8(4) . .
C12 C13 H13 120.7 . .
C14 C13 C12 118.7(4) . .
C14 C13 H13 120.7 . .
C13 C14 H14 119.7 . .
C13 C14 C15 120.6(4) . .
C15 C14 H14 119.7 . .
N2 C15 C14 122.0(4) . .
N2 C15 H15 119.0 . .
C14 C15 H15 119.0 . .
C9 C16 H16 119.2 . .
C17 C16 C9 121.7(4) . .
C17 C16 H16 119.2 . .
C12 C17 H17 119.6 . .
C16 C17 C12 120.9(4) . .
C16 C17 H17 119.6 . .
O1A Cu1A Cu2A 38.45(7) . .
O1A Cu1A O1AC 93.26(11) . 2_767
O1A Cu1A O5A 77.85(10) . 2_767
O1A Cu1A N1A 171.79(16) . .
O1A Cu1A N2A 91.24(13) . .
O1AC Cu1A Cu2A 87.86(8) 2_767 .
O1AC Cu1A O5A 85.33(10) 2_767 2_767
O1AC Cu1A N1A 94.92(16) 2_767 .
O1AC Cu1A N2A 158.42(13) 2_767 .
O5A Cu1A Cu2A 39.43(6) 2_767 .
N1A Cu1A Cu2A 142.60(11) . .
N1A Cu1A O5A 103.51(12) . 2_767
N1A Cu1A N2A 80.88(16) . .
N2A Cu1A Cu2A 108.38(11) . .
N2A Cu1A O5A 116.25(12) . 2_767
Cu3A Cu2A Cu1A 171.40(2) . .
O1A Cu2A Cu1A 38.46(7) . .
O1A Cu2A Cu3A 135.21(7) . .
O1A Cu2A O4A 176.18(10) . 2_767
O2A Cu2A Cu1A 134.28(8) . .
O2A Cu2A Cu3A 40.50(7) . .
O2A Cu2A O1A 95.86(10) . .
O2A Cu2A O4A 81.66(10) . 2_767
O4A Cu2A Cu1A 144.05(7) 2_767 .
O4A Cu2A Cu3A 41.85(7) 2_767 .
O5A Cu2A Cu1A 46.83(7) 2_767 .
O5A Cu2A Cu3A 139.16(8) 2_767 .
O5A Cu2A O1A 85.25(10) 2_767 .
O5A Cu2A O2A 175.28(11) 2_767 .
O5A Cu2A O4A 97.46(10) 2_767 2_767
O1AC Cu3A Cu2A 132.12(8) . .
O1AC Cu3A O4A 92.18(11) . 2_767
O2A Cu3A Cu2A 40.16(7) . .
O2A Cu3A O1AC 172.25(11) . .
O2A Cu3A O4A 80.30(10) . 2_767
O3A Cu3A Cu2A 134.01(8) . .
O3A Cu3A O1AC 93.77(11) . .
O3A Cu3A O2A 93.91(11) . .
O3A Cu3A O4A 171.60(11) . 2_767
O4A Cu3A Cu2A 40.82(7) 2_767 .
O1A Si1A O6A 107.14(14) . .
O1A Si1A O10A 111.28(14) . .
O1A Si1A C1A 111.75(16) . .
O6A Si1A C1A 108.82(17) . .
O10A Si1A O6A 108.30(14) . .
O10A Si1A C1A 109.43(17) . .
O2A Si2A C2A 113.85(17) . .
O6A Si2A O2A 107.79(14) . .
O6A Si2A C2A 108.87(17) . .
O7A Si2A O2A 109.81(14) . .
O7A Si2A O6A 108.23(15) . .
O7A Si2A C2A 108.14(17) . .
O3A Si3A O7A 109.81(15) . .
O3A Si3A O8A 111.91(15) . .
O3A Si3A C3A 113.49(19) . .
O7A Si3A C3A 108.06(18) . .
O8A Si3A O7A 106.79(16) . .
O8A Si3A C3A 106.47(19) . .
O5A Si4A O8A 110.79(15) . .
O5A Si4A O9A 108.88(14) . .
O5A Si4A C4A 113.02(17) . .
O8A Si4A O9A 108.97(16) . .
O8A Si4A C4A 105.47(18) . .
O9A Si4A C4A 109.63(18) . .
O4A Si5A O9A 109.04(14) . .
O4A Si5A C5A 112.67(18) . .
O9A Si5A C5A 107.60(19) . .
O10A Si5A O4A 111.12(14) . .
O10A Si5A O9A 108.62(15) . .
O10A Si5A C5A 107.66(17) . .
Cu2A O1A Cu1A 103.09(11) . .
Si1A O1A Cu1A 125.70(15) . .
Si1A O1A Cu2A 120.28(14) . .
Cu1A O1AC H1AC 96.7 2_767 .
Cu3A O1AC Cu1A 109.73(14) . 2_767
Cu3A O1AC H1AC 96.7 . .
C1AC O1AC Cu1A 112.1(5) . 2_767
C1AC O1AC Cu3A 134.0(5) . .
C1AC O1AC H1AC 96.7 . .
Cu2A O2A Cu3A 99.34(11) . .
Si2A O2A Cu2A 130.43(15) . .
Si2A O2A Cu3A 130.17(15) . .
Si3A O3A Cu3A 117.14(16) . .
Cu2A O4A Cu3A 97.33(10) 2_767 2_767
Si5A O4A Cu2A 126.77(14) . 2_767
Si5A O4A Cu3A 127.00(15) . 2_767
Cu2A O5A Cu1A 93.73(10) 2_767 2_767
Si4A O5A Cu1A 128.91(14) . 2_767
Si4A O5A Cu2A 127.87(15) . 2_767
Si2A O6A Si1A 129.29(16) . .
Si2A O7A Si3A 124.25(16) . .
Si4A O8A Si3A 142.59(18) . .
Si5A O9A Si4A 137.19(17) . .
Si5A O10A Si1A 140.64(17) . .
C01T N1A Cu1A 113.2(3) . .
C6A N1A Cu1A 128.4(4) . .
C6A N1A C01T 118.4(4) . .
C10A N2A Cu1A 112.3(3) . .
C14A N2A Cu1A 129.5(3) . .
C14A N2A C10A 118.2(4) . .
Si1A C1A H1AA 109.5 . .
Si1A C1A H1AB 109.5 . .
Si1A C1A H1AD 109.5 . .
H1AA C1A H1AB 109.5 . .
H1AA C1A H1AD 109.5 . .
H1AB C1A H1AD 109.5 . .
O1AC C1AC H1AC 32.2 . .
O1AC C1AC C2AC 116.0(12) . .
O2AC C1AC O1AC 124.4(10) . .
O2AC C1AC H1AC 112.3 . .
O2AC C1AC C2AC 119.4(13) . .
C2AC C1AC H1AC 116.1 . .
N1A C01T C9A 123.2(5) . .
N1A C01T C10A 116.7(4) . .
C10A C01T C9A 120.1(5) . .
Si2A C2A H2AA 109.5 . .
Si2A C2A H2AB 109.5 . .
Si2A C2A H2AC 109.5 . .
H2AA C2A H2AB 109.5 . .
H2AA C2A H2AC 109.5 . .
H2AB C2A H2AC 109.5 . .
C1AC C2AC H2AD 109.5 . .
C1AC C2AC H2AE 109.5 . .
C1AC C2AC H2AF 109.5 . .
H2AD C2AC H2AE 109.5 . .
H2AD C2AC H2AF 109.5 . .
H2AE C2AC H2AF 109.5 . .
Si3A C3A H3AA 109.5 . .
Si3A C3A H3AB 109.5 . .
Si3A C3A H3AC 109.5 . .
H3AA C3A H3AB 109.5 . .
H3AA C3A H3AC 109.5 . .
H3AB C3A H3AC 109.5 . .
Si4A C4A H4AA 109.5 . .
Si4A C4A H4AB 109.5 . .
Si4A C4A H4AC 109.5 . .
H4AA C4A H4AB 109.5 . .
H4AA C4A H4AC 109.5 . .
H4AB C4A H4AC 109.5 . .
Si5A C5A H5AA 109.5 . .
Si5A C5A H5AB 109.5 . .
Si5A C5A H5AC 109.5 . .
H5AA C5A H5AB 109.5 . .
H5AA C5A H5AC 109.5 . .
H5AB C5A H5AC 109.5 . .
N1A C6A H6A 118.8 . .
N1A C6A C7A 122.4(6) . .
C7A C6A H6A 118.8 . .
C6A C7A H7A 120.4 . .
C8A C7A C6A 119.2(6) . .
C8A C7A H7A 120.4 . .
C7A C8A H8A 120.1 . .
C7A C8A C9A 119.7(5) . .
C9A C8A H8A 120.1 . .
C01T C9A C16A 118.4(6) . .
C8A C9A C01T 117.1(6) . .
C8A C9A C16A 124.5(5) . .
N2A C10A C01T 116.9(4) . .
N2A C10A C11A 122.2(5) . .
C01T C10A C11A 120.9(4) . .
C10A C11A C15A 117.1(6) . .
C12A C11A C10A 117.3(5) . .
C12A C11A C15A 125.6(5) . .
C11A C12A H12A 119.8 . .
C13A C12A C11A 120.4(5) . .
C13A C12A H12A 119.8 . .
C12A C13A H13A 120.5 . .
C12A C13A C14A 119.0(6) . .
C14A C13A H13A 120.5 . .
N2A C14A C13A 122.9(5) . .
N2A C14A H14A 118.6 . .
C13A C14A H14A 118.6 . .
C11A C15A H15A 119.0 . .
C16A C15A C11A 121.9(6) . .
C16A C15A H15A 119.0 . .
C9A C16A H16A 119.3 . .
C15A C16A C9A 121.4(5) . .
C15A C16A H16A 119.3 . .
O1S S1S C1S 107.1(3) . .
O1S S1S C2S 105.7(3) . .
C1S S1S C2S 96.8(4) . .
S1S C1S H1SA 109.5 . .
S1S C1S H1SB 109.5 . .
S1S C1S H1SC 109.5 . .
H1SA C1S H1SB 109.5 . .
H1SA C1S H1SC 109.5 . .
H1SB C1S H1SC 109.5 . .
S1S C2S H2SA 109.5 . .
S1S C2S H2SB 109.5 . .
S1S C2S H2SC 109.5 . .
H2SA C2S H2SB 109.5 . .
H2SA C2S H2SC 109.5 . .
H2SB C2S H2SC 109.5 . .
O2S S2S C3S 105.4(3) . .
O2S S2S C4S 107.2(3) . .
C4S S2S C3S 96.2(3) . .
S2S C3S H3SA 109.5 . .
S2S C3S H3SB 109.5 . .
S2S C3S H3SC 109.5 . .
H3SA C3S H3SB 109.5 . .
H3SA C3S H3SC 109.5 . .
H3SB C3S H3SC 109.5 . .
S2S C4S H4SA 109.5 . .
S2S C4S H4SB 109.5 . .
S2S C4S H4SC 109.5 . .
H4SA C4S H4SB 109.5 . .
H4SA C4S H4SC 109.5 . .
H4SB C4S H4SC 109.5 . .
H1WA O1W H1WB 109.2 . .
H2WA O2W H2WB 104.1 . .
H2WB O2W H2WA 104.1 . .
H2WB O2W H2WB 0.0 . .

loop_
_geom_bond_atom_site_label_1
_geom_bond_atom_site_label_2
_geom_bond_distance
_geom_bond_site_symmetry_2
Cu1 Cu2 3.0476(7) .
Cu1 Cu3 2.9710(7) 2_656
Cu1 O00O 1.949(3) 2_656
Cu1 O1 1.923(3) .
Cu1 O2 1.960(2) .
Cu1 O5 1.937(3) 2_656
Cu2 O00O 1.964(2) 2_656
Cu2 O1 2.240(3) .
Cu2 O3 1.922(3) .
Cu2 N1 2.042(3) .
Cu2 N2 2.019(3) .
Cu3 Cu1 2.9709(7) 2_656
Cu3 O2 1.984(3) 2_656
Cu3 O3 1.936(3) .
Cu3 O4 1.926(3) .
Cu3 O5 1.986(2) .
Si1 O1 1.611(3) .
Si1 O6 1.635(3) .
Si1 O10 1.629(3) .
Si1 C1 1.845(4) .
Si2 O2 1.629(3) .
Si2 O6 1.636(3) .
Si2 O7 1.627(3) .
Si2 C2 1.852(4) .
Si3 O00O 1.620(3) .
Si3 O7 1.616(3) .
Si3 O8 1.639(3) .
Si3 C3 1.851(4) .
Si4 O5 1.619(3) .
Si4 O8 1.635(3) .
Si4 O9 1.623(3) .
Si4 C4 1.843(4) .
Si5 O4 1.596(3) .
Si5 O9 1.655(3) .
Si5 O10 1.637(3) .
Si5 C5 1.841(4) .
O00O Cu1 1.949(2) 2_656
O00O Cu2 1.964(2) 2_656
O2 Cu3 1.984(3) 2_656
O3 H3 0.8499 .
O5 Cu1 1.937(3) 2_656
N1 C6 1.327(5) .
N1 C10 1.360(5) .
N2 C11 1.358(5) .
N2 C15 1.321(5) .
C1 H1A 0.9800 .
C1 H1B 0.9800 .
C1 H1C 0.9800 .
C2 H2A 0.9800 .
C2 H2B 0.9800 .
C2 H2C 0.9800 .
C3 H3A 0.9800 .
C3 H3B 0.9800 .
C3 H3C 0.9800 .
C4 H4A 0.9800 .
C4 H4B 0.9800 .
C4 H4C 0.9800 .
C5 H5A 0.9800 .
C5 H5B 0.9800 .
C5 H5C 0.9800 .
C6 H6 0.9500 .
C6 C7 1.405(6) .
C7 H7 0.9500 .
C7 C8 1.359(7) .
C8 H8 0.9500 .
C8 C9 1.408(7) .
C9 C10 1.407(6) .
C9 C16 1.441(6) .
C10 C11 1.423(5) .
C11 C12 1.404(5) .
C12 C13 1.413(6) .
C12 C17 1.421(6) .
C13 H13 0.9500 .
C13 C14 1.372(6) .
C14 H14 0.9500 .
C14 C15 1.401(6) .
C15 H15 0.9500 .
C16 H16 0.9500 .
C16 C17 1.350(7) .
C17 H17 0.9500 .
Cu1A Cu2A 3.0490(7) .
Cu1A O1A 1.947(3) .
Cu1A O1AC 1.976(3) 2_767
Cu1A O5A 2.228(3) 2_767
Cu1A N1A 2.023(3) .
Cu1A N2A 2.032(4) .
Cu2A Cu3A 2.9740(7) .
Cu2A O1A 1.947(3) .
Cu2A O2A 1.944(2) .
Cu2A O4A 1.960(2) 2_767
Cu2A O5A 1.941(2) 2_767
Cu3A O1AC 1.963(3) .
Cu3A O2A 1.957(3) .
Cu3A O3A 1.926(3) .
Cu3A O4A 2.001(2) 2_767
Si1A O1A 1.624(3) .
Si1A O6A 1.638(3) .
Si1A O10A 1.628(3) .
Si1A C1A 1.841(4) .
Si2A O2A 1.631(3) .
Si2A O6A 1.630(3) .
Si2A O7A 1.627(3) .
Si2A C2A 1.830(4) .
Si3A O3A 1.601(3) .
Si3A O7A 1.648(3) .
Si3A O8A 1.634(3) .
Si3A C3A 1.851(4) .
Si4A O5A 1.609(3) .
Si4A O8A 1.624(3) .
Si4A O9A 1.630(3) .
Si4A C4A 1.847(4) .
Si5A O4A 1.628(2) .
Si5A O9A 1.630(3) .
Si5A O10A 1.627(3) .
Si5A C5A 1.849(4) .
O1AC Cu1A 1.976(3) 2_767
O1AC H1AC 0.8499 .
O1AC C1AC 1.238(11) .
O2AC C1AC 1.206(14) .
O4A Cu2A 1.960(2) 2_767
O4A Cu3A 2.001(2) 2_767
O5A Cu1A 2.229(3) 2_767
O5A Cu2A 1.941(2) 2_767
N1A C01T 1.350(6) .
N1A C6A 1.320(7) .
N2A C10A 1.363(5) .
N2A C14A 1.319(6) .
C1A H1AA 0.9800 .
C1A H1AB 0.9800 .
C1A H1AD 0.9800 .
C1AC H1AC 1.5819 .
C1AC C2AC 1.42(2) .
C01T C9A 1.411(6) .
C01T C10A 1.407(7) .
C2A H2AA 0.9800 .
C2A H2AB 0.9800 .
C2A H2AC 0.9800 .
C2AC H2AD 0.9800 .
C2AC H2AE 0.9800 .
C2AC H2AF 0.9800 .
C3A H3AA 0.9800 .
C3A H3AB 0.9800 .
C3A H3AC 0.9800 .
C4A H4AA 0.9800 .
C4A H4AB 0.9800 .
C4A H4AC 0.9800 .
C5A H5AA 0.9800 .
C5A H5AB 0.9800 .
C5A H5AC 0.9800 .
C6A H6A 0.9500 .
C6A C7A 1.405(7) .
C7A H7A 0.9500 .
C7A C8A 1.373(10) .
C8A H8A 0.9500 .
C8A C9A 1.390(10) .
C9A C16A 1.427(10) .
C10A C11A 1.414(7) .
C11A C12A 1.394(9) .
C11A C15A 1.448(8) .
C12A H12A 0.9500 .
C12A C13A 1.351(8) .
C13A H13A 0.9500 .
C13A C14A 1.408(7) .
C14A H14A 0.9500 .
C15A H15A 0.9500 .
C15A C16A 1.331(10) .
C16A H16A 0.9500 .
S1S O1S 1.482(4) .
S1S C1S 1.769(8) .
S1S C2S 1.790(6) .
C1S H1SA 0.9800 .
C1S H1SB 0.9800 .
C1S H1SC 0.9800 .
C2S H2SA 0.9800 .
C2S H2SB 0.9800 .
C2S H2SC 0.9800 .
S2S O2S 1.489(4) .
S2S C3S 1.794(5) .
S2S C4S 1.792(6) .
C3S H3SA 0.9800 .
C3S H3SB 0.9800 .
C3S H3SC 0.9800 .
C4S H4SA 0.9800 .
C4S H4SB 0.9800 .
C4S H4SC 0.9800 .
O1W H1WA 0.8505 .
O1W H1WB 0.8482 .
O2W H2WA 0.8502 .
O2W H2WB 0.8500 .
O2W H2WB 0.8500 .

loop_
_geom_hbond_atom_site_label_D
_geom_hbond_atom_site_label_H
_geom_hbond_atom_site_label_A
_geom_hbond_distance_DH
_geom_hbond_distance_HA
_geom_hbond_distance_DA
_geom_hbond_angle_DHA
O3 H3 O1S 0.85 2.02 2.850(4) 166.2
O1W H1WB O4 0.85 1.97 2.768(5) 155.6
O2W H2WB O3A 0.85 1.99 2.837(6) 179.9

loop_
_geom_torsion_atom_site_label_1
_geom_torsion_atom_site_label_2
_geom_torsion_atom_site_label_3
_geom_torsion_atom_site_label_4
_geom_torsion
_geom_torsion_site_symmetry_1
_geom_torsion_site_symmetry_4
Cu2 N1 C6 C7 -171.2(4) . .
Cu2 N1 C10 C9 173.4(3) . .
Cu2 N1 C10 C11 -5.1(4) . .
Cu2 N2 C11 C10 4.0(4) . .
Cu2 N2 C11 C12 -175.3(3) . .
Cu2 N2 C15 C14 176.1(4) . .
O00O Si3 O7 Si2 -17.6(3) . .
O00O Si3 O8 Si4 39.7(2) . .
O1 Si1 O6 Si2 20.1(3) . .
O1 Si1 O10 Si5 -11.3(4) . .
O2 Si2 O6 Si1 -18.8(3) . .
O2 Si2 O7 Si3 4.7(3) . .
O4 Si5 O9 Si4 -34.9(3) . .
O4 Si5 O10 Si1 21.5(4) . .
O5 Si4 O8 Si3 3.6(3) . .
O5 Si4 O9 Si5 -10.6(3) . .
O6 Si1 O1 Cu1 13.7(2) . .
O6 Si1 O1 Cu2 158.26(18) . .
O6 Si1 O10 Si5 110.4(3) . .
O6 Si2 O2 Cu1 -15.8(2) . .
O6 Si2 O2 Cu3 -155.07(16) . 2_656
O6 Si2 O7 Si3 -113.2(3) . .
O7 Si2 O2 Cu1 -134.03(18) . .
O7 Si2 O2 Cu3 86.73(19) . 2_656
O7 Si2 O6 Si1 101.8(3) . .
O7 Si3 O00O Cu1 56.46(19) . 2_656
O7 Si3 O00O Cu2 -78.12(19) . 2_656
O7 Si3 O8 Si4 -81.3(2) . .
O8 Si3 O00O Cu1 -62.09(18) . 2_656
O8 Si3 O00O Cu2 163.33(16) . 2_656
O8 Si3 O7 Si2 101.0(3) . .
O8 Si4 O5 Cu1 -32.7(2) . 2_656
O8 Si4 O5 Cu3 150.17(19) . .
O8 Si4 O9 Si5 -129.5(2) . .
O9 Si4 O5 Cu1 -151.1(2) . 2_656
O9 Si4 O5 Cu3 31.7(3) . .
O9 Si4 O8 Si3 123.1(2) . .
O9 Si5 O4 Cu3 67.5(2) . .
O9 Si5 O10 Si1 -97.8(3) . .
O10 Si1 O1 Cu1 135.06(19) . .
O10 Si1 O1 Cu2 -80.4(2) . .
O10 Si1 O6 Si2 -102.6(3) . .
O10 Si5 O4 Cu3 -49.9(2) . .
O10 Si5 O9 Si4 86.7(3) . .
N1 C6 C7 C8 -0.2(8) . .
N1 C10 C11 N2 0.8(5) . .
N1 C10 C11 C12 -179.9(4) . .
N2 C11 C12 C13 -1.8(6) . .
N2 C11 C12 C17 177.9(4) . .
C1 Si1 O1 Cu1 -105.4(2) . .
C1 Si1 O1 Cu2 39.1(3) . .
C1 Si1 O6 Si2 142.2(3) . .
C1 Si1 O10 Si5 -134.0(3) . .
C2 Si2 O2 Cu1 104.3(2) . .
C2 Si2 O2 Cu3 -34.9(2) . 2_656
C2 Si2 O6 Si1 -142.9(3) . .
C2 Si2 O7 Si3 130.7(3) . .
C3 Si3 O00O Cu1 179.65(17) . 2_656
C3 Si3 O00O Cu2 45.1(2) . 2_656
C3 Si3 O7 Si2 -141.7(3) . .
C3 Si3 O8 Si4 160.2(2) . .
C4 Si4 O5 Cu1 87.9(3) . 2_656
C4 Si4 O5 Cu3 -89.2(3) . .
C4 Si4 O8 Si3 -120.1(2) . .
C4 Si4 O9 Si5 113.6(3) . .
C5 Si5 O4 Cu3 -172.6(2) . .
C5 Si5 O9 Si4 -158.7(2) . .
C5 Si5 O10 Si1 147.7(3) . .
C6 N1 C10 C9 0.7(6) . .
C6 N1 C10 C11 -177.9(4) . .
C6 C7 C8 C9 -0.7(9) . .
C7 C8 C9 C10 1.5(8) . .
C7 C8 C9 C16 178.4(5) . .
C8 C9 C10 N1 -1.5(7) . .
C8 C9 C10 C11 177.0(4) . .
C8 C9 C16 C17 -178.4(5) . .
C9 C10 C11 N2 -177.8(4) . .
C9 C10 C11 C12 1.5(6) . .
C9 C16 C17 C12 1.7(8) . .
C10 N1 C6 C7 0.2(6) . .
C10 C9 C16 C17 -1.5(8) . .
C10 C11 C12 C13 178.9(4) . .
C10 C11 C12 C17 -1.3(6) . .
C11 N2 C15 C14 -0.9(7) . .
C11 C12 C13 C14 0.2(7) . .
C11 C12 C17 C16 -0.3(7) . .
C12 C13 C14 C15 0.9(8) . .
C13 C12 C17 C16 179.4(5) . .
C13 C14 C15 N2 -0.6(8) . .
C15 N2 C11 C10 -178.6(4) . .
C15 N2 C11 C12 2.2(6) . .
C16 C9 C10 N1 -178.7(4) . .
C16 C9 C10 C11 -0.2(7) . .
C17 C12 C13 C14 -179.5(5) . .
Cu1A O1AC C1AC O2AC -23.0(13) 2_767 .
Cu1A O1AC C1AC C2AC 161.6(11) 2_767 .
Cu1A N1A C01T C9A -179.4(4) . .
Cu1A N1A C01T C10A 2.0(5) . .
Cu1A N1A C6A C7A 179.5(5) . .
Cu1A N2A C10A C01T 1.3(4) . .
Cu1A N2A C10A C11A -178.3(3) . .
Cu1A N2A C14A C13A 175.7(3) . .
Cu3A O1AC C1AC O2AC -176.9(7) . .
Cu3A O1AC C1AC C2AC 7.7(15) . .
O1A Si1A O6A Si2A 39.1(3) . .
O1A Si1A O10A Si5A -22.3(3) . .
O2A Si2A O6A Si1A 4.0(3) . .
O2A Si2A O7A Si3A -13.0(3) . .
O3A Si3A O7A Si2A -33.4(3) . .
O3A Si3A O8A Si4A 26.7(4) . .
O4A Si5A O9A Si4A -14.6(3) . .
O4A Si5A O10A Si1A 12.2(3) . .
O5A Si4A O8A Si3A -15.0(4) . .
O5A Si4A O9A Si5A 14.2(3) . .
O6A Si1A O1A Cu1A 161.40(16) . .
O6A Si1A O1A Cu2A -60.64(19) . .
O6A Si1A O10A Si5A 95.2(3) . .
O6A Si2A O2A Cu2A -32.9(2) . .
O6A Si2A O2A Cu3A 150.23(19) . .
O6A Si2A O7A Si3A -130.4(2) . .
O7A Si2A O2A Cu2A -150.65(19) . .
O7A Si2A O2A Cu3A 32.5(2) . .
O7A Si2A O6A Si1A 122.7(2) . .
O7A Si3A O3A Cu3A 68.1(2) . .
O7A Si3A O8A Si4A -93.5(3) . .
O8A Si3A O3A Cu3A -50.3(2) . .
O8A Si3A O7A Si2A 88.2(2) . .
O8A Si4A O5A Cu1A -84.5(2) . 2_767
O8A Si4A O5A Cu2A 138.28(18) . 2_767
O8A Si4A O9A Si5A -106.8(3) . .
O9A Si4A O5A Cu1A 155.66(17) . 2_767
O9A Si4A O5A Cu2A 18.5(2) . 2_767
O9A Si4A O8A Si3A 104.7(3) . .
O9A Si5A O4A Cu2A -16.9(2) . 2_767
O9A Si5A O4A Cu3A -156.61(17) . 2_767
O9A Si5A O10A Si1A -107.8(3) . .
O10A Si1A O1A Cu1A -80.4(2) . .
O10A Si1A O1A Cu2A 57.6(2) . .
O10A Si1A O6A Si2A -81.1(2) . .
O10A Si5A O4A Cu2A -136.60(17) . 2_767
O10A Si5A O4A Cu3A 83.7(2) . 2_767
O10A Si5A O9A Si4A 106.6(3) . .
N1A C01T C9A C8A 0.3(8) . .
N1A C01T C9A C16A -180.0(5) . .
N1A C01T C10A N2A -2.2(6) . .
N1A C01T C10A C11A 177.4(4) . .
N1A C6A C7A C8A -1.1(11) . .
N2A C10A C11A C12A 2.4(6) . .
N2A C10A C11A C15A -178.2(4) . .
C1A Si1A O1A Cu1A 42.3(2) . .
C1A Si1A O1A Cu2A -179.76(18) . .
C1A Si1A O6A Si2A 160.1(2) . .
C1A Si1A O10A Si5A -146.3(3) . .
C01T N1A C6A C7A 1.3(9) . .
C01T C9A C16A C15A 3.3(8) . .
C01T C10A C11A C12A -177.3(4) . .
C01T C10A C11A C15A 2.2(6) . .
C2A Si2A O2A Cu2A 87.9(2) . .
C2A Si2A O2A Cu3A -88.9(2) . .
C2A Si2A O6A Si1A -120.0(2) . .
C2A Si2A O7A Si3A 111.8(2) . .
C3A Si3A O3A Cu3A -170.85(18) . .
C3A Si3A O7A Si2A -157.6(2) . .
C3A Si3A O8A Si4A 151.2(3) . .
C4A Si4A O5A Cu1A 33.6(3) . 2_767
C4A Si4A O5A Cu2A -103.6(2) . 2_767
C4A Si4A O8A Si3A -137.6(3) . .
C4A Si4A O9A Si5A 138.3(3) . .
C5A Si5A O4A Cu2A 102.5(2) . 2_767
C5A Si5A O4A Cu3A -37.2(2) . 2_767
C5A Si5A O9A Si4A -137.1(3) . .
C5A Si5A O10A Si1A 136.0(3) . .
C6A N1A C01T C9A -0.9(7) . .
C6A N1A C01T C10A -179.6(5) . .
C6A C7A C8A C9A 0.5(11) . .
C7A C8A C9A C01T -0.1(9) . .
C7A C8A C9A C16A -179.7(6) . .
C8A C9A C16A C15A -177.1(6) . .
C9A C01T C10A N2A 179.0(4) . .
C9A C01T C10A C11A -1.3(6) . .
C10A N2A C14A C13A -1.6(6) . .
C10A C01T C9A C8A 179.0(5) . .
C10A C01T C9A C16A -1.4(7) . .
C10A C11A C12A C13A -2.0(7) . .
C10A C11A C15A C16A -0.3(8) . .
C11A C12A C13A C14A 0.0(8) . .
C11A C15A C16A C9A -2.5(9) . .
C12A C11A C15A C16A 179.1(5) . .
C12A C13A C14A N2A 1.9(7) . .
C14A N2A C10A C01T 179.0(4) . .
C14A N2A C10A C11A -0.6(6) . .
C15A C11A C12A C13A 178.7(5) . .
